data_7230626
loop_
_publ_author_name
'Gao, Yan-Li'
'Nishihara, Sadafumi'
'Inoue, Katsuya'

_publ_section_title
;
 Synthesis, crystal structures and magnetic properties of six coordination
 compounds constructed with pyridine iminomethyl--TEMPO radicals and
 [M(hfac)2] (M = CuII and MnII)
;
_journal_issue 21
_journal_name_full CrystEngComm
_journal_page_first 2961
_journal_paper_doi 10.1039/C8CE00061A
_journal_volume 20
_journal_year 2018
_chemical_formula_sum 'C20 H23 Cu0.5 F6 N3 O3'
_chemical_formula_weight 499.18
_space_group_IT_number 62
_space_group_name_Hall '-P 2ac 2n'
_space_group_name_H-M_alt 'P n m a'
_symmetry_cell_setting orthorhombic
_symmetry_space_group_name_Hall '-P 2ac 2n'
_symmetry_space_group_name_H-M 'P n m a'
_atom_sites_solution_hydrogens geom
_atom_sites_solution_primary direct
_atom_sites_solution_secondary difmap
_audit_block_doi 10.5517/ccdc.csd.cc1yxpl4
_audit_creation_method SHELXL-97
_audit_update_record
;
2018-04-03 deposited with the CCDC.
2018-05-11 downloaded from the CCDC.
;
_cell_angle_alpha 90.00
_cell_angle_beta 90.00
_cell_angle_gamma 90.00
_cell_formula_units_Z 8
_cell_length_a 16.3979(7)
_cell_length_b 25.7808(11)
_cell_length_c 10.7851(4)
_cell_measurement_reflns_used 6520
_cell_measurement_temperature 296(2)
_cell_measurement_theta_max 26.38
_cell_measurement_theta_min 2.30
_cell_volume 4559.4(3)
_computing_cell_refinement 'Bruker SAINT'
_computing_data_collection 'Bruker APEX2'
_computing_data_reduction 'Bruker SAINT'
_computing_molecular_graphics 'Bruker SHELXTL'
_computing_publication_material 'Bruker SHELXTL'
_computing_structure_refinement 'SHELXL-97 (Sheldrick, 1997)'
_computing_structure_solution 'SHELXS-97 (Sheldrick, 1990)'
_diffrn_ambient_temperature 296(2)
_diffrn_measured_fraction_theta_full 0.997
_diffrn_measured_fraction_theta_max 0.997
_diffrn_measurement_device_type 'Bruker APEX-II CCD'
_diffrn_measurement_method '\f and \w scans'
_diffrn_radiation_monochromator graphite
_diffrn_radiation_source 'fine-focus sealed tube'
_diffrn_radiation_type MoK\a
_diffrn_radiation_wavelength 0.71073
_diffrn_reflns_av_R_equivalents 0.0478
_diffrn_reflns_av_sigmaI/netI 0.0206
_diffrn_reflns_limit_h_max 19
_diffrn_reflns_limit_h_min -19
_diffrn_reflns_limit_k_max 30
_diffrn_reflns_limit_k_min -30
_diffrn_reflns_limit_l_max 12
_diffrn_reflns_limit_l_min -12
_diffrn_reflns_number 50672
_diffrn_reflns_theta_full 25.00
_diffrn_reflns_theta_max 25.00
_diffrn_reflns_theta_min 2.76
_exptl_absorpt_coefficient_mu 0.579
_exptl_absorpt_correction_T_max 0.9182
_exptl_absorpt_correction_T_min 0.8930
_exptl_absorpt_correction_type multi-scan
_exptl_crystal_colour green
_exptl_crystal_density_diffrn 1.454
_exptl_crystal_density_method 'not measured'
_exptl_crystal_description block
_exptl_crystal_F_000 2052
_exptl_crystal_size_max 0.20
_exptl_crystal_size_mid 0.18
_exptl_crystal_size_min 0.15
_refine_diff_density_max 1.490
_refine_diff_density_min -1.431
_refine_diff_density_rms 0.128
_refine_ls_extinction_method none
_refine_ls_goodness_of_fit_ref 1.034
_refine_ls_hydrogen_treatment constr
_refine_ls_matrix_type full
_refine_ls_number_parameters 335
_refine_ls_number_reflns 4103
_refine_ls_number_restraints 70
_refine_ls_restrained_S_all 1.139
_refine_ls_R_factor_all 0.1091
_refine_ls_R_factor_gt 0.0965
_refine_ls_shift/su_max 0.005
_refine_ls_shift/su_mean 0.001
_refine_ls_structure_factor_coef Fsqd
_refine_ls_weighting_details 'calc w=1/[\s^2^(Fo^2^)+(0.1683P)^2^+23.2197P] where P=(Fo^2^+2Fc^2^)/3'
_refine_ls_weighting_scheme calc
_refine_ls_wR_factor_gt 0.2659
_refine_ls_wR_factor_ref 0.2823
_reflns_number_gt 3468
_reflns_number_total 4103
_reflns_threshold_expression >2sigma(I)
_cod_data_source_file c8ce00061a1.cif
_cod_data_source_block 5
_cod_depositor_comments
;
The following automatic conversions were performed:

'_symmetry_cell_setting' value 'Orthorhombic' changed to
'orthorhombic' according to
/home/data/users/saulius/crontab/automatic-downloads/rss-feeds/RSC/lib/dictionaries/cif_core.dic
dictionary named 'cif_core.dic' version 2.4.2 from 2011-04-26.

Automatic conversion script
Id: cif_fix_values 4973 2017-02-22 13:04:09Z antanas 

 Adding full bibliography for 7230622--7230627.cif.
;
_cod_original_sg_symbol_H-M Pnma
_cod_original_formula_sum 'C20 H23 Cu0.50 F6 N3 O3'
_cod_database_code 7230626

loop_
_symmetry_equiv_pos_as_xyz
'x, y, z'
'-x+1/2, -y, z+1/2'
'x+1/2, -y+1/2, -z+1/2'
'-x, y+1/2, -z'
'-x, -y, -z'
'x-1/2, y, -z-1/2'
'-x-1/2, y-1/2, z-1/2'
'x, -y-1/2, z'

loop_
_atom_site_label
_atom_site_type_symbol
_atom_site_fract_x
_atom_site_fract_y
_atom_site_fract_z
_atom_site_U_iso_or_equiv
_atom_site_adp_type
_atom_site_occupancy
_atom_site_symmetry_multiplicity
_atom_site_calc_flag
_atom_site_refinement_flags
_atom_site_disorder_group
Cu1 Cu 0.67705(6) 0.7500 0.51570(9) 0.0281(4) Uani 1 2 d S .
O3 O 0.7488(3) 0.80445(17) 0.5912(4) 0.0391(10) Uani 1 1 d . .
O4 O 0.6148(4) 0.7500 0.7041(6) 0.0470(16) Uani 1 2 d S 1
N3 N 0.6080(3) 0.69382(18) 0.4364(4) 0.0295(10) Uani 1 1 d . .
O1 O 0.6537(4) 0.4701(2) -0.3391(4) 0.0566(14) Uani 1 1 d . .
N1 N 0.6385(3) 0.4935(2) -0.2359(5) 0.0375(12) Uani 1 1 d . .
N2 N 0.5919(3) 0.5738(2) 0.0980(5) 0.0400(12) Uani 1 1 d . .
C15 C 0.6330(4) 0.6715(2) 0.3307(5) 0.0344(13) Uani 1 1 d . .
H15 H 0.6817 0.6829 0.2959 0.041 Uiso 1 1 calc R .
C11 C 0.5910(4) 0.6327(2) 0.2704(6) 0.0339(13) Uani 1 1 d . .
C5 C 0.5920(4) 0.5429(2) -0.2468(6) 0.0376(14) Uani 1 1 d . .
C14 C 0.5384(4) 0.6768(3) 0.4864(6) 0.0362(13) Uani 1 1 d . .
H14 H 0.5202 0.6916 0.5600 0.043 Uiso 1 1 calc R .
C12 C 0.5185(4) 0.6158(2) 0.3249(6) 0.0388(14) Uani 1 1 d . .
H12 H 0.4881 0.5895 0.2881 0.047 Uiso 1 1 calc R .
C10 C 0.6234(4) 0.6118(2) 0.1536(6) 0.0390(14) Uani 1 1 d . .
H10 H 0.6693 0.6273 0.1192 0.047 Uiso 1 1 calc R .
C4 C 0.5633(4) 0.5600(3) -0.1177(6) 0.0407(14) Uani 1 1 d . .
H4A H 0.5433 0.5954 -0.1231 0.049 Uiso 1 1 calc R .
H4B H 0.5180 0.5382 -0.0927 0.049 Uiso 1 1 calc R .
C3 C 0.6282(4) 0.5577(3) -0.0188(6) 0.0379(14) Uani 1 1 d . .
H3 H 0.6742 0.5802 -0.0405 0.046 Uiso 1 1 calc R .
C1 C 0.6919(4) 0.4792(3) -0.1289(6) 0.0389(14) Uani 1 1 d . .
C8 C 0.6456(5) 0.5840(3) -0.3075(7) 0.0560(19) Uani 1 1 d . .
H8A H 0.6920 0.5908 -0.2556 0.084 Uiso 1 1 calc R .
H8B H 0.6148 0.6153 -0.3182 0.084 Uiso 1 1 calc R .
H8C H 0.6639 0.5718 -0.3868 0.084 Uiso 1 1 calc R .
C13 C 0.4926(4) 0.6381(3) 0.4328(6) 0.0419(15) Uani 1 1 d . .
H13 H 0.4443 0.6272 0.4697 0.050 Uiso 1 1 calc R .
C6 C 0.7780(4) 0.4984(3) -0.1508(6) 0.0515(18) Uani 1 1 d . .
H6A H 0.7974 0.4857 -0.2291 0.077 Uiso 1 1 calc R .
H6B H 0.8130 0.4861 -0.0857 0.077 Uiso 1 1 calc R .
H6C H 0.7783 0.5357 -0.1516 0.077 Uiso 1 1 calc R .
C9 C 0.5174(5) 0.5329(3) -0.3280(7) 0.0548(19) Uani 1 1 d . .
H9A H 0.5348 0.5223 -0.4092 0.082 Uiso 1 1 calc R .
H9B H 0.4858 0.5642 -0.3345 0.082 Uiso 1 1 calc R .
H9C H 0.4848 0.5061 -0.2915 0.082 Uiso 1 1 calc R .
C2 C 0.6560(4) 0.5013(3) -0.0087(6) 0.0407(15) Uani 1 1 d . .
H2A H 0.6098 0.4801 0.0158 0.049 Uiso 1 1 calc R .
H2B H 0.6968 0.4987 0.0562 0.049 Uiso 1 1 calc R .
C7 C 0.6921(5) 0.4200(3) -0.1209(7) 0.0554(19) Uani 1 1 d . .
H7A H 0.6376 0.4078 -0.1061 0.083 Uiso 1 1 calc R .
H7B H 0.7269 0.4092 -0.0541 0.083 Uiso 1 1 calc R .
H7C H 0.7119 0.4058 -0.1974 0.083 Uiso 1 1 calc R .
C23 C 0.6565(8) 0.7500 0.7983(10) 0.082(5) Uani 1 2 d S 1
C21 C 0.7702(7) 0.8077(5) 0.6991(12) 0.038(3) Uani 0.50 1 d P 1
C22 C 0.7294(8) 0.7883(6) 0.8044(12) 0.045(3) Uani 0.50 1 d P 1
H17 H 0.7473 0.7991 0.8821 0.054 Uiso 0.50 1 calc PR 1
C19 C 0.8253(8) 0.8075(5) 0.5859(13) 0.042(3) Uani 0.50 1 d P -1
O2 O 0.7715(4) 0.7500 0.3634(6) 0.0451(16) Uani 1 2 d S .
C16 C 0.8427(7) 0.7500 0.3905(12) 0.093(6) Uani 1 2 d SD .
C18 C 0.8737(8) 0.7875(5) 0.4936(13) 0.047(3) Uani 0.50 1 d PD .
H16 H 0.9284 0.7969 0.4925 0.056 Uiso 0.50 1 calc PR .
F1 F 0.8575(5) 0.8844(3) 0.6734(8) 0.116(2) Uani 1 1 d U .
F4 F 0.9788(7) 0.7500 0.3045(10) 0.118(3) Uani 1 2 d SU .
F6 F 0.8854(8) 0.7500 0.1828(13) 0.144(4) Uani 1 2 d SU .
F7 F 0.6688(8) 0.7500 1.0128(12) 0.141(4) Uani 1 2 d SU .
C20 C 0.8606(7) 0.8364(4) 0.6993(11) 0.082(2) Uani 1 1 d U .
C24 C 0.6241(11) 0.7500 0.9181(17) 0.093(4) Uani 1 2 d SU .
C17 C 0.9059(8) 0.7500 0.2985(15) 0.086(5) Uani 1 2 d S .
F3 F 0.9272(6) 0.8173(4) 0.7240(10) 0.156(3) Uani 1 1 d U .
F8 F 0.5727(7) 0.7109(4) 0.9327(11) 0.172(4) Uani 1 1 d U .
F2 F 0.8393(8) 0.8397(5) 0.8121(11) 0.185(4) Uani 1 1 d U .
F5 F 0.9073(14) 0.6920(9) 0.294(2) 0.171(8) Uani 0.50 1 d PU .

loop_
_atom_site_aniso_label
_atom_site_aniso_U_11
_atom_site_aniso_U_22
_atom_site_aniso_U_33
_atom_site_aniso_U_23
_atom_site_aniso_U_13
_atom_site_aniso_U_12
Cu1 0.0268(6) 0.0286(6) 0.0290(6) 0.000 -0.0011(4) 0.000
O3 0.037(2) 0.035(2) 0.045(3) -0.0047(19) -0.004(2) -0.0029(18)
O4 0.032(3) 0.067(4) 0.042(4) 0.000 0.002(3) 0.000
N3 0.032(2) 0.026(2) 0.031(2) 0.0007(19) -0.004(2) 0.0003(19)
O1 0.075(4) 0.061(3) 0.034(3) -0.016(2) -0.002(2) 0.015(3)
N1 0.044(3) 0.037(3) 0.032(3) 0.000(2) 0.002(2) 0.003(2)
N2 0.047(3) 0.039(3) 0.034(3) -0.008(2) 0.001(2) 0.001(2)
C15 0.035(3) 0.036(3) 0.032(3) -0.002(2) 0.000(2) 0.000(2)
C11 0.041(3) 0.026(3) 0.034(3) -0.001(2) -0.005(3) 0.005(2)
C5 0.043(3) 0.035(3) 0.035(3) -0.002(3) -0.004(3) 0.003(3)
C14 0.037(3) 0.039(3) 0.033(3) 0.000(3) 0.000(2) 0.003(3)
C12 0.042(3) 0.033(3) 0.041(3) -0.005(3) -0.007(3) -0.002(3)
C10 0.042(3) 0.038(3) 0.038(3) -0.002(3) -0.002(3) 0.002(3)
C4 0.046(3) 0.040(3) 0.036(3) -0.003(3) 0.001(3) 0.006(3)
C3 0.039(3) 0.039(3) 0.036(3) -0.005(3) 0.001(3) -0.005(3)
C1 0.043(3) 0.043(4) 0.031(3) 0.001(3) -0.002(3) 0.005(3)
C8 0.069(5) 0.055(4) 0.044(4) 0.014(3) -0.002(4) -0.009(4)
C13 0.036(3) 0.043(4) 0.047(4) 0.004(3) 0.001(3) -0.004(3)
C6 0.042(4) 0.074(5) 0.039(4) 0.003(3) 0.005(3) 0.009(4)
C9 0.061(5) 0.054(4) 0.049(4) -0.005(3) -0.020(4) 0.007(4)
C2 0.044(3) 0.048(4) 0.031(3) -0.001(3) 0.004(3) 0.006(3)
C7 0.071(5) 0.045(4) 0.050(4) 0.005(3) -0.001(4) 0.015(4)
C23 0.048(6) 0.168(16) 0.031(5) 0.000 -0.006(5) 0.000
C21 0.034(6) 0.034(6) 0.046(7) 0.000(5) -0.005(5) 0.003(5)
C22 0.048(7) 0.053(8) 0.035(6) -0.001(6) -0.013(6) -0.005(6)
C19 0.043(7) 0.032(6) 0.051(8) 0.007(6) -0.003(6) 0.005(5)
O2 0.034(3) 0.055(4) 0.047(4) 0.000 0.005(3) 0.000
C16 0.034(6) 0.188(18) 0.056(7) 0.000 0.009(6) 0.000
C18 0.029(6) 0.042(7) 0.068(9) 0.003(6) 0.002(6) 0.000(5)
F1 0.117(4) 0.095(3) 0.137(4) 0.002(3) -0.026(4) -0.019(3)
F4 0.097(5) 0.144(6) 0.113(5) 0.000 0.023(4) 0.000
F6 0.136(6) 0.167(6) 0.130(6) 0.000 0.013(5) 0.000
F7 0.149(6) 0.162(6) 0.110(5) 0.000 -0.016(4) 0.000
C20 0.076(4) 0.071(4) 0.099(4) -0.012(4) -0.041(4) -0.010(3)
C24 0.090(5) 0.100(5) 0.087(5) 0.000 0.003(4) 0.000
C17 0.042(7) 0.137(15) 0.079(10) 0.000 0.027(7) 0.000
F3 0.136(4) 0.162(5) 0.171(5) -0.021(4) -0.042(4) 0.047(4)
F8 0.173(5) 0.169(5) 0.175(6) 0.021(4) 0.014(4) -0.050(4)
F2 0.195(6) 0.206(6) 0.154(5) 0.024(4) 0.033(4) 0.009(5)
F5 0.171(9) 0.163(9) 0.177(9) -0.004(5) 0.022(5) 0.004(5)

loop_
_atom_type_symbol
_atom_type_description
_atom_type_scat_dispersion_real
_atom_type_scat_dispersion_imag
_atom_type_scat_source
C C 0.0033 0.0016 'International Tables Vol C Tables 4.2.6.8 and 6.1.1.4'
H H 0.0000 0.0000 'International Tables Vol C Tables 4.2.6.8 and 6.1.1.4'
Cu Cu 0.3201 1.2651 'International Tables Vol C Tables 4.2.6.8 and 6.1.1.4'
F F 0.0171 0.0103 'International Tables Vol C Tables 4.2.6.8 and 6.1.1.4'
N N 0.0061 0.0033 'International Tables Vol C Tables 4.2.6.8 and 6.1.1.4'
O O 0.0106 0.0060 'International Tables Vol C Tables 4.2.6.8 and 6.1.1.4'

loop_
_citation_id
_citation_doi
_citation_year
1 10.1039/c8ce00061a 2018

loop_
_geom_angle_atom_site_label_1
_geom_angle_atom_site_label_2
_geom_angle_atom_site_label_3
_geom_angle
_geom_angle_site_symmetry_1
_geom_angle_site_symmetry_3
O3 Cu1 O3 88.9(3) 8_575 .
O3 Cu1 N3 177.97(19) 8_575 8_575
O3 Cu1 N3 89.92(18) . 8_575
O3 Cu1 N3 89.92(18) 8_575 .
O3 Cu1 N3 177.97(19) . .
N3 Cu1 N3 91.2(3) 8_575 .
O3 Cu1 O2 83.87(18) 8_575 .
O3 Cu1 O2 83.87(18) . .
N3 Cu1 O2 94.35(18) 8_575 .
N3 Cu1 O2 94.34(18) . .
O3 Cu1 O4 84.27(17) 8_575 .
O3 Cu1 O4 84.27(17) . .
N3 Cu1 O4 97.28(18) 8_575 .
N3 Cu1 O4 97.28(18) . .
O2 Cu1 O4 163.4(2) . .
C21 O3 C19 75.6(9) . .
C21 O3 Cu1 127.3(7) . .
C19 O3 Cu1 127.6(7) . .
C23 O4 Cu1 119.4(7) . .
C14 N3 C15 117.6(5) . .
C14 N3 Cu1 122.7(4) . .
C15 N3 Cu1 119.7(4) . .
O1 N1 C5 115.5(5) . .
O1 N1 C1 116.0(5) . .
C5 N1 C1 124.9(5) . .
C10 N2 C3 117.9(6) . .
N3 C15 C11 124.0(6) . .
N3 C15 H15 118.0 . .
C11 C15 H15 118.0 . .
C15 C11 C12 117.0(6) . .
C15 C11 C10 119.4(6) . .
C12 C11 C10 123.7(6) . .
N1 C5 C8 109.5(6) . .
N1 C5 C9 108.2(5) . .
C8 C5 C9 109.5(6) . .
N1 C5 C4 109.4(5) . .
C8 C5 C4 111.5(6) . .
C9 C5 C4 108.8(6) . .
N3 C14 C13 122.2(6) . .
N3 C14 H14 118.9 . .
C13 C14 H14 118.9 . .
C13 C12 C11 119.5(6) . .
C13 C12 H12 120.2 . .
C11 C12 H12 120.2 . .
N2 C10 C11 123.1(6) . .
N2 C10 H10 118.5 . .
C11 C10 H10 118.5 . .
C3 C4 C5 114.4(5) . .
C3 C4 H4A 108.7 . .
C5 C4 H4A 108.7 . .
C3 C4 H4B 108.7 . .
C5 C4 H4B 108.7 . .
H4A C4 H4B 107.6 . .
N2 C3 C4 108.2(5) . .
N2 C3 C2 109.5(5) . .
C4 C3 C2 107.5(5) . .
N2 C3 H3 110.5 . .
C4 C3 H3 110.5 . .
C2 C3 H3 110.5 . .
N1 C1 C6 110.1(5) . .
N1 C1 C7 106.9(6) . .
C6 C1 C7 109.5(6) . .
N1 C1 C2 109.7(5) . .
C6 C1 C2 111.6(6) . .
C7 C1 C2 108.9(6) . .
C5 C8 H8A 109.5 . .
C5 C8 H8B 109.5 . .
H8A C8 H8B 109.5 . .
C5 C8 H8C 109.5 . .
H8A C8 H8C 109.5 . .
H8B C8 H8C 109.5 . .
C12 C13 C14 119.6(6) . .
C12 C13 H13 120.2 . .
C14 C13 H13 120.2 . .
C1 C6 H6A 109.5 . .
C1 C6 H6B 109.5 . .
H6A C6 H6B 109.5 . .
C1 C6 H6C 109.5 . .
H6A C6 H6C 109.5 . .
H6B C6 H6C 109.5 . .
C5 C9 H9A 109.5 . .
C5 C9 H9B 109.5 . .
H9A C9 H9B 109.5 . .
C5 C9 H9C 109.5 . .
H9A C9 H9C 109.5 . .
H9B C9 H9C 109.5 . .
C3 C2 C1 114.0(5) . .
C3 C2 H2A 108.7 . .
C1 C2 H2A 108.7 . .
C3 C2 H2B 108.7 . .
C1 C2 H2B 108.7 . .
H2A C2 H2B 107.6 . .
C1 C7 H7A 109.5 . .
C1 C7 H7B 109.5 . .
H7A C7 H7B 109.5 . .
C1 C7 H7C 109.5 . .
H7A C7 H7C 109.5 . .
H7B C7 H7C 109.5 . .
O4 C23 C24 123.7(13) . .
O4 C23 C22 117.7(8) . 8_575
C24 C23 C22 104.7(10) . 8_575
O4 C23 C22 117.7(8) . .
C24 C23 C22 104.7(10) . .
C22 C23 C22 79.0(12) 8_575 .
O3 C21 C22 127.4(11) . .
O3 C21 C19 53.4(8) . .
C22 C21 C19 158.2(12) . .
O3 C21 C20 106.9(10) . .
C22 C21 C20 125.6(11) . .
C19 C21 C20 58.0(8) . .
C21 C22 C23 123.8(11) . .
C21 C22 C22 110.8(8) . 8_575
C23 C22 C22 50.5(6) . 8_575
C21 C22 H17 118.1 . .
C23 C22 H17 118.1 . .
C22 C22 H17 107.4 8_575 .
O3 C19 C18 125.8(12) . .
O3 C19 C21 51.0(7) . .
C18 C19 C21 158.0(12) . .
O3 C19 C20 111.6(11) . .
C18 C19 C20 122.6(11) . .
C21 C19 C20 65.5(9) . .
C16 O2 Cu1 119.3(8) . .
O2 C16 C17 122.2(12) . .
O2 C16 C18 119.3(9) . .
C17 C16 C18 104.9(10) . .
O2 C16 C18 119.3(9) . 8_575
C17 C16 C18 104.9(10) . 8_575
C18 C16 C18 76.6(12) . 8_575
C19 C18 C16 124.2(12) . .
C19 C18 C18 112.1(8) . 8_575
C16 C18 C18 51.7(6) . 8_575
C19 C18 H16 117.9 . .
C16 C18 H16 117.9 . .
C18 C18 H16 105.1 8_575 .
F3 C20 F2 93.7(11) . .
F3 C20 F1 118.3(11) . .
F2 C20 F1 97.7(11) . .
F3 C20 C19 108.3(11) . .
F2 C20 C19 133.5(12) . .
F1 C20 C19 106.3(9) . .
F3 C20 C21 128.2(11) . .
F2 C20 C21 77.6(10) . .
F1 C20 C21 113.5(9) . .
C19 C20 C21 56.5(7) . .
F7 C24 F8 105.9(12) . .
F7 C24 F8 105.9(12) . 8_575
F8 C24 F8 99.2(16) . 8_575
F7 C24 C23 122.0(16) . .
F8 C24 C23 110.6(12) . .
F8 C24 C23 110.6(12) 8_575 .
F4 C17 F6 108.2(13) . .
F4 C17 C16 133.2(16) . .
F6 C17 C16 118.6(13) . .
F4 C17 F5 89.2(11) . 8_575
F6 C17 F5 88.4(12) . 8_575
C16 C17 F5 91.9(10) . 8_575
F4 C17 F5 89.2(11) . .
F6 C17 F5 88.4(12) . .
C16 C17 F5 91.9(10) . .
F5 C17 F5 176(2) 8_575 .

loop_
_geom_bond_atom_site_label_1
_geom_bond_atom_site_label_2
_geom_bond_distance
_geom_bond_site_symmetry_2
Cu1 O3 2.004(4) 8_575
Cu1 O3 2.004(4) .
Cu1 N3 2.027(5) 8_575
Cu1 N3 2.027(5) .
Cu1 O2 2.258(6) .
Cu1 O4 2.274(7) .
O3 C21 1.218(14) .
O3 C19 1.259(13) .
O4 C23 1.224(13) .
N3 C14 1.338(8) .
N3 C15 1.341(8) .
O1 N1 1.290(7) .
N1 C5 1.488(8) .
N1 C1 1.495(8) .
N2 C10 1.257(8) .
N2 C3 1.455(8) .
C15 C11 1.379(9) .
C15 H15 0.9300 .
C11 C12 1.395(9) .
C11 C10 1.469(9) .
C5 C8 1.524(10) .
C5 C9 1.526(9) .
C5 C4 1.535(9) .
C14 C13 1.375(9) .
C14 H14 0.9300 .
C12 C13 1.366(9) .
C12 H12 0.9300 .
C10 H10 0.9300 .
C4 C3 1.508(9) .
C4 H4A 0.9700 .
C4 H4B 0.9700 .
C3 C2 1.528(9) .
C3 H3 0.9800 .
C1 C6 1.515(10) .
C1 C7 1.529(10) .
C1 C2 1.533(9) .
C8 H8A 0.9600 .
C8 H8B 0.9600 .
C8 H8C 0.9600 .
C13 H13 0.9300 .
C6 H6A 0.9600 .
C6 H6B 0.9600 .
C6 H6C 0.9600 .
C9 H9A 0.9600 .
C9 H9B 0.9600 .
C9 H9C 0.9600 .
C2 H2A 0.9700 .
C2 H2B 0.9700 .
C7 H7A 0.9600 .
C7 H7B 0.9600 .
C7 H7C 0.9600 .
C23 C24 1.40(2) .
C23 C22 1.553(16) 8_575
C23 C22 1.553(16) .
C21 C22 1.410(19) .
C21 C19 1.518(19) .
C21 C20 1.656(16) .
C22 C22 1.98(3) 8_575
C22 H17 0.9300 .
C19 C18 1.37(2) .
C19 C20 1.544(17) .
O2 C16 1.202(13) .
C16 C17 1.435(17) .
C16 C18 1.559(14) .
C16 C18 1.559(14) 8_575
C18 C18 1.93(3) 8_575
C18 H16 0.9300 .
F1 C20 1.270(12) .
F4 C17 1.196(16) .
F6 C17 1.293(19) .
F7 C24 1.26(2) .
C20 F3 1.226(13) .
C20 F2 1.269(15) .
C24 F8 1.323(14) .
C24 F8 1.323(14) 8_575
C17 F5 1.50(2) 8_575
C17 F5 1.50(2) .

loop_
_geom_torsion_atom_site_label_1
_geom_torsion_atom_site_label_2
_geom_torsion_atom_site_label_3
_geom_torsion_atom_site_label_4
_geom_torsion
_geom_torsion_site_symmetry_1
_geom_torsion_site_symmetry_4
O3 Cu1 O3 C21 -51.2(9) 8_575 .
N3 Cu1 O3 C21 130.4(8) 8_575 .
N3 Cu1 O3 C21 -106(5) . .
O2 Cu1 O3 C21 -135.2(8) . .
O4 Cu1 O3 C21 33.1(8) . .
O3 Cu1 O3 C19 49.8(9) 8_575 .
N3 Cu1 O3 C19 -128.5(9) 8_575 .
N3 Cu1 O3 C19 -5(6) . .
O2 Cu1 O3 C19 -34.1(9) . .
O4 Cu1 O3 C19 134.2(9) . .
O3 Cu1 O4 C23 44.74(13) 8_575 .
O3 Cu1 O4 C23 -44.74(13) . .
N3 Cu1 O4 C23 -133.93(13) 8_575 .
N3 Cu1 O4 C23 133.93(13) . .
O2 Cu1 O4 C23 0.000(3) . .
O3 Cu1 N3 C14 97.4(5) 8_575 .
O3 Cu1 N3 C14 153(5) . .
N3 Cu1 N3 C14 -84.3(5) 8_575 .
O2 Cu1 N3 C14 -178.8(5) . .
O4 Cu1 N3 C14 13.2(5) . .
O3 Cu1 N3 C15 -81.2(4) 8_575 .
O3 Cu1 N3 C15 -26(5) . .
N3 Cu1 N3 C15 97.1(4) 8_575 .
O2 Cu1 N3 C15 2.7(4) . .
O4 Cu1 N3 C15 -165.4(4) . .
C14 N3 C15 C11 0.6(9) . .
Cu1 N3 C15 C11 179.3(5) . .
N3 C15 C11 C12 -0.6(9) . .
N3 C15 C11 C10 178.8(5) . .
O1 N1 C5 C8 -69.4(7) . .
C1 N1 C5 C8 88.1(7) . .
O1 N1 C5 C9 49.9(8) . .
C1 N1 C5 C9 -152.7(6) . .
O1 N1 C5 C4 168.2(6) . .
C1 N1 C5 C4 -34.3(8) . .
C15 N3 C14 C13 -0.4(9) . .
Cu1 N3 C14 C13 -179.0(5) . .
C15 C11 C12 C13 0.4(9) . .
C10 C11 C12 C13 -179.0(6) . .
C3 N2 C10 C11 178.3(6) . .
C15 C11 C10 N2 174.6(6) . .
C12 C11 C10 N2 -6.0(10) . .
N1 C5 C4 C3 46.7(7) . .
C8 C5 C4 C3 -74.5(7) . .
C9 C5 C4 C3 164.7(6) . .
C10 N2 C3 C4 -122.3(6) . .
C10 N2 C3 C2 120.8(6) . .
C5 C4 C3 N2 -178.8(5) . .
C5 C4 C3 C2 -60.7(7) . .
O1 N1 C1 C6 68.3(7) . .
C5 N1 C1 C6 -89.1(7) . .
O1 N1 C1 C7 -50.6(8) . .
C5 N1 C1 C7 152.0(6) . .
O1 N1 C1 C2 -168.5(6) . .
C5 N1 C1 C2 34.1(8) . .
C11 C12 C13 C14 -0.2(10) . .
N3 C14 C13 C12 0.2(10) . .
N2 C3 C2 C1 177.4(5) . .
C4 C3 C2 C1 60.1(7) . .
N1 C1 C2 C3 -45.5(8) . .
C6 C1 C2 C3 76.8(7) . .
C7 C1 C2 C3 -162.2(6) . .
Cu1 O4 C23 C24 180.000(4) . .
Cu1 O4 C23 C22 -45.9(9) . 8_575
Cu1 O4 C23 C22 45.9(9) . .
C19 O3 C21 C22 -152.7(15) . .
Cu1 O3 C21 C22 -26.0(17) . .
Cu1 O3 C21 C19 126.6(8) . .
C19 O3 C21 C20 23.8(9) . .
Cu1 O3 C21 C20 150.4(6) . .
O3 C21 C22 C23 12(2) . .
C19 C21 C22 C23 -72(4) . .
C20 C21 C22 C23 -164.0(10) . .
O3 C21 C22 C22 67.5(13) . 8_575
C19 C21 C22 C22 -16(3) . 8_575
C20 C21 C22 C22 -108.4(11) . 8_575
O4 C23 C22 C21 -25.6(17) . .
C24 C23 C22 C21 -167.5(12) . .
C22 C23 C22 C21 90.1(13) 8_575 .
O4 C23 C22 C22 -115.7(11) . 8_575
C24 C23 C22 C22 102.5(9) . 8_575
C21 O3 C19 C18 152.5(15) . .
Cu1 O3 C19 C18 26.3(18) . .
Cu1 O3 C19 C21 -126.3(9) . .
C21 O3 C19 C20 -26.5(10) . .
Cu1 O3 C19 C20 -152.8(7) . .
C22 C21 C19 O3 101(3) . .
C20 C21 C19 O3 -152.9(10) . .
O3 C21 C19 C18 -90(3) . .
C22 C21 C19 C18 10(6) . .
C20 C21 C19 C18 117(3) . .
O3 C21 C19 C20 152.9(10) . .
C22 C21 C19 C20 -107(3) . .
O3 Cu1 O2 C16 -44.78(13) 8_575 .
O3 Cu1 O2 C16 44.78(13) . .
N3 Cu1 O2 C16 134.24(13) 8_575 .
N3 Cu1 O2 C16 -134.23(13) . .
O4 Cu1 O2 C16 0.000(1) . .
Cu1 O2 C16 C17 180.0 . .
Cu1 O2 C16 C18 -45.3(9) . .
Cu1 O2 C16 C18 45.3(9) . 8_575
O3 C19 C18 C16 -10(2) . .
C21 C19 C18 C16 63(4) . .
C20 C19 C18 C16 168.7(11) . .
O3 C19 C18 C18 -67.9(14) . 8_575
C21 C19 C18 C18 5(4) . 8_575
C20 C19 C18 C18 111.0(10) . 8_575
O2 C16 C18 C19 23.9(17) . .
C17 C16 C18 C19 165.4(12) . .
C18 C16 C18 C19 -92.4(13) 8_575 .
O2 C16 C18 C18 116.4(11) . 8_575
C17 C16 C18 C18 -102.2(9) . 8_575
O3 C19 C20 F3 146.6(11) . .
C18 C19 C20 F3 -32.4(18) . .
C21 C19 C20 F3 124.2(12) . .
O3 C19 C20 F2 32.6(19) . .
C18 C19 C20 F2 -146.4(16) . .
C21 C19 C20 F2 10.2(15) . .
O3 C19 C20 F1 -85.4(13) . .
C18 C19 C20 F1 95.6(14) . .
C21 C19 C20 F1 -107.8(11) . .
O3 C19 C20 C21 22.4(9) . .
C18 C19 C20 C21 -156.7(15) . .
O3 C21 C20 F3 -110.0(14) . .
C22 C21 C20 F3 66.5(19) . .
C19 C21 C20 F3 -87.6(15) . .
O3 C21 C20 F2 165.1(11) . .
C22 C21 C20 F2 -18.4(15) . .
C19 C21 C20 F2 -172.4(12) . .
O3 C21 C20 F1 72.0(13) . .
C22 C21 C20 F1 -111.4(14) . .
C19 C21 C20 F1 94.5(11) . .
O3 C21 C20 C19 -22.5(9) . .
C22 C21 C20 C19 154.1(15) . .
O4 C23 C24 F7 180.000(3) . .
C22 C23 C24 F7 41.1(7) 8_575 .
C22 C23 C24 F7 -41.1(7) . .
O4 C23 C24 F8 54.5(11) . .
C22 C23 C24 F8 -84.4(14) 8_575 .
C22 C23 C24 F8 -166.6(11) . .
O4 C23 C24 F8 -54.5(11) . 8_575
C22 C23 C24 F8 166.6(11) 8_575 8_575
C22 C23 C24 F8 84.4(14) . 8_575
O2 C16 C17 F4 180.0 . .
C18 C16 C17 F4 39.9(7) . .
C18 C16 C17 F4 -39.9(7) 8_575 .
O2 C16 C17 F6 0.000(1) . .
C18 C16 C17 F6 -140.1(7) . .
C18 C16 C17 F6 140.1(7) 8_575 .
O2 C16 C17 F5 89.3(12) . 8_575
C18 C16 C17 F5 -50.8(14) . 8_575
C18 C16 C17 F5 -130.6(13) 8_575 8_575
O2 C16 C17 F5 -89.3(12) . .
C18 C16 C17 F5 130.6(13) . .
C18 C16 C17 F5 50.8(14) 8_575 .
